data_4108627
loop_
_publ_author_name
'Tamara D. Hamilton'
'Giannis S. Papaefstathiou'
'Tomislav Fri\<s\<ci\'c'
'Dejan-Kre\<simir Bu\<car'
'Leonard R. MacGillivray'

_publ_section_title
;
 Onion-Shell Metal-Organic Polyhedra (MOPs): A General Approach to
 Decorate the Exteriors of MOPs using Principles of Supramolecular
 Chemistry
;
_journal_name_full 'Journal of the American Chemical Society'
_journal_page_first 14366
_journal_page_last 14367
_journal_paper_doi 10.1021/ja804863u
_journal_volume 130
_journal_year 2008
_chemical_absolute_configuration syn
_chemical_formula_moiety
;
(C204 H210 Cu6 N24 O24 S6) 11(C2 H3 N1) 6(Cl1 O4) 3.5(O1) 3(C4 H10 O)
;
_chemical_formula_sum 'C238 H273 Cl6 Cu6 N35 O54.5 S6'
_chemical_formula_weight 5266.21
_chemical_name_common 4
_space_group_IT_number 155
_symmetry_cell_setting trigonal
_symmetry_space_group_name_Hall 'R 3 2"'
_symmetry_space_group_name_H-M 'R 3 2 :H'
_atom_sites_solution_hydrogens geom
_atom_sites_solution_primary direct
_atom_sites_solution_secondary difmap
_audit_creation_method SHELXL-97
_cell_angle_alpha 90.00
_cell_angle_beta 90.00
_cell_angle_gamma 120.00
_cell_formula_units_Z 6
_cell_length_a 32.104(5)
_cell_length_b 32.104(5)
_cell_length_c 46.061(9)
_cell_measurement_temperature 173(2)
_cell_volume 41113(12)
_computing_structure_refinement 'SHELXL-97 (Sheldrick, 1997)'
_diffrn_ambient_temperature 173(2)
_diffrn_measured_fraction_theta_full 0.936
_diffrn_measured_fraction_theta_max 0.936
_diffrn_radiation_monochromator graphite
_diffrn_radiation_source 'fine-focus sealed tube'
_diffrn_radiation_type MoK\a
_diffrn_radiation_wavelength 0.71070
_diffrn_reflns_av_R_equivalents 0.0727
_diffrn_reflns_av_sigmaI/netI 0.0545
_diffrn_reflns_limit_h_max 38
_diffrn_reflns_limit_h_min -30
_diffrn_reflns_limit_k_max 35
_diffrn_reflns_limit_k_min -38
_diffrn_reflns_limit_l_max 54
_diffrn_reflns_limit_l_min -53
_diffrn_reflns_number 73835
_diffrn_reflns_theta_full 25.03
_diffrn_reflns_theta_max 25.03
_diffrn_reflns_theta_min 2.54
_exptl_absorpt_coefficient_mu 0.637
_exptl_absorpt_correction_T_max 0.9161
_exptl_absorpt_correction_T_min 0.8417
_exptl_absorpt_correction_type multi-scan
_exptl_absorpt_process_details 'Scalepack (Otwinowiski & Minor, 1997)'
_exptl_crystal_colour green
_exptl_crystal_density_diffrn 1.276
_exptl_crystal_description prism
_exptl_crystal_F_000 16476
_exptl_crystal_size_max 0.28
_exptl_crystal_size_mid 0.24
_exptl_crystal_size_min 0.14
_refine_diff_density_max 0.821
_refine_diff_density_min -0.517
_refine_diff_density_rms 0.102
_refine_ls_abs_structure_details 'Flack H D (1983), Acta Cryst. A39, 876-881'
_refine_ls_abs_structure_Flack 0.02(2)
_refine_ls_extinction_method none
_refine_ls_goodness_of_fit_ref 1.042
_refine_ls_hydrogen_treatment constr
_refine_ls_matrix_type full
_refine_ls_number_parameters 1010
_refine_ls_number_reflns 15576
_refine_ls_number_restraints 190
_refine_ls_restrained_S_all 1.076
_refine_ls_R_factor_all 0.1328
_refine_ls_R_factor_gt 0.0854
_refine_ls_shift/su_max 0.004
_refine_ls_shift/su_mean 0.000
_refine_ls_structure_factor_coef Fsqd
_refine_ls_weighting_details 'calc w=1/[\s^2^(Fo^2^)+(0.1522P)^2^+136.5639P] where P=(Fo^2^+2Fc^2^)/3'
_refine_ls_weighting_scheme calc
_refine_ls_wR_factor_gt 0.2184
_refine_ls_wR_factor_ref 0.2600
_reflns_number_gt 10155
_reflns_number_total 15576
_reflns_threshold_expression >2sigma(I)
_cod_data_source_file ja804863u_si_001_3.cif
_cod_data_source_block 4
_cod_depositor_comments
;
 This is the suppossed optimal structure, hence _cod_suboptimal_structure
 has been set to no

 Replacing the _cod_related_suboptimal_structure data name with the shorter
 version (_cod_related_suboptimal_struct) that is formally defined in the
 'cif_cod' dictionary.

 Antanas Vaitkus,
 2018-11-16

 Removed the _cod_suboptimal_structure data item in preparation for
 its deprecation. The fact that the structure is an optimal one should
 be derived from the absence of the _cod_related_optimal_struct data item.

 Antanas Vaitkus,
 2019-05-21
;
_cod_original_sg_symbol_H-M 'R 32'
_cod_original_formula_sum 'C238 H273 Cl6 Cu6 N35 O54.50 S6'
_cod_related_suboptimal_struct 4108592
_cod_database_code 4108627

loop_
_symmetry_equiv_pos_as_xyz
'x, y, z'
'-y, x-y, z'
'-x+y, -x, z'
'y, x, -z'
'-x, -x+y, -z'
'x-y, -y, -z'
'x+2/3, y+1/3, z+1/3'
'-y+2/3, x-y+1/3, z+1/3'
'-x+y+2/3, -x+1/3, z+1/3'
'y+2/3, x+1/3, -z+1/3'
'-x+2/3, -x+y+1/3, -z+1/3'
'x-y+2/3, -y+1/3, -z+1/3'
'x+1/3, y+2/3, z+2/3'
'-y+1/3, x-y+2/3, z+2/3'
'-x+y+1/3, -x+2/3, z+2/3'
'y+1/3, x+2/3, -z+2/3'
'-x+1/3, -x+y+2/3, -z+2/3'
'x-y+1/3, -y+2/3, -z+2/3'

loop_
_atom_site_label
_atom_site_type_symbol
_atom_site_fract_x
_atom_site_fract_y
_atom_site_fract_z
_atom_site_U_iso_or_equiv
_atom_site_adp_type
_atom_site_occupancy
_atom_site_symmetry_multiplicity
_atom_site_calc_flag
_atom_site_refinement_flags
_atom_site_disorder_assembly
_atom_site_disorder_group
Cu1 Cu 0.53609(4) 0.79494(4) 0.99278(3) 0.0556(4) Uani 1 1 d . A .
Cu2 Cu 0.41113(4) 0.87123(4) 0.84211(3) 0.0447(3) Uani 1 1 d . . .
Cl1 Cl 0.3333 0.6667 0.86364(18) 0.097(2) Uani 1 3 d SD . .
O9 O 0.3333 0.6667 0.8326(2) 0.070(3) Uani 1 3 d SD . .
O11 O 0.3468(3) 0.6323(3) 0.87392(19) 0.0716(18) Uani 1 1 d D . .
Cl2 Cl 0.3333 0.6667 0.7768(6) 0.245(15) Uani 0.50 3 d SPD . .
O10 O 0.3558(8) 0.7099(6) 0.7926(6) 0.157(5) Uani 0.50 1 d PDU . .
O12 O 0.3333 0.6667 0.7466(6) 0.134(2) Uani 0.50 3 d SPD . .
Cl3 Cl 0.6667 0.8937(3) 0.8333 0.058(3) Uani 0.50 2 d SPD . .
S1 S 0.59818(17) 0.91383(15) 1.01262(10) 0.0607(10) Uani 0.67 1 d P A 1
O3 O 0.5674(4) 0.9248(4) 1.0276(3) 0.082(3) Uani 0.67 1 d P A 1
O3A O 0.678(2) 0.925(2) 0.9795(7) 0.24(3) Uani 0.33 1 d PDU A 2
S1A S 0.6228(5) 0.9167(3) 1.0008(3) 0.074(3) Uani 0.33 1 d P A 2
C49A C 0.6522(6) 0.9485(5) 1.0297(4) 0.111(5) Uani 0.33 1 d PD A 2
H49A H 0.6845 0.9715 1.0221 0.133 Uiso 0.33 1 calc PR A 2
H49B H 0.6369 0.9679 1.0340 0.133 Uiso 0.33 1 calc PR A 2
S2 S 0.37514(12) 0.95607(11) 0.83240(9) 0.0756(9) Uani 1 1 d . . .
O1 O 0.5859(3) 0.8661(3) 1.0122(2) 0.087(3) Uani 1 1 d . . .
O2 O 0.6046(4) 0.9305(4) 0.9819(3) 0.111(3) Uani 1 1 d . . .
O4 O 0.7096(7) 0.9001(7) 1.0464(5) 0.206(7) Uani 1 1 d . . .
O5 O 0.3901(2) 0.9213(2) 0.82432(17) 0.0587(18) Uani 1 1 d . . .
O6 O 0.3342(4) 0.9358(3) 0.8520(2) 0.088(3) Uani 1 1 d . . .
O7 O 0.4148(3) 1.0008(2) 0.8422(2) 0.093(3) Uani 1 1 d . . .
O14B O 0.6613(7) 0.9164(6) 0.8586(2) 0.157(5) Uani 0.50 1 d PD B 4
O15B O 0.7090(3) 0.8897(6) 0.8375(5) 0.157(5) Uani 0.50 1 d PD B 4
Cl3A Cl 0.6766(5) 0.8978(5) 0.8402(3) 0.058(3) Uani 0.25 1 d PD . 5
O14A O 0.6981(6) 0.8867(6) 0.8162(4) 0.157(5) Uani 0.50 1 d PD . 5
O15A O 0.6667 0.9354(5) 0.8333 0.157(5) Uani 0.50 2 d SPD . 5
O16A O 0.7111(10) 0.9167(10) 0.8637(6) 0.157(5) Uani 0.25 1 d PD B 5
N1 N 0.5360(3) 0.8044(3) 0.94979(19) 0.050(2) Uani 1 1 d . . .
N2 N 0.4728(3) 0.6575(2) 0.83859(17) 0.0386(17) Uani 1 1 d U . .
N3 N 0.4815(3) 0.9243(3) 0.8457(2) 0.055(2) Uani 1 1 d . A .
N4 N 0.4282(3) 0.8525(3) 0.80480(19) 0.050(2) Uani 1 1 d . . .
N5 N 0.4696(3) 0.5992(2) 0.88565(18) 0.0416(17) Uani 1 1 d . . .
N6 N 0.4810(4) 0.8083(4) 0.9959(2) 0.062(2) Uani 1 1 d . . .
N7 N 0.5895(3) 0.7782(3) 0.9906(2) 0.059(2) Uani 1 1 d . . .
N8 N 0.5157(3) 0.7571(3) 1.0310(2) 0.059(2) Uani 1 1 d . . .
N9 N 0.5839(5) 0.7403(5) 0.9138(2) 0.098(4) Uani 1 1 d . . .
N12 N 0.6667 1.1092(16) 0.8333 0.338(15) Uani 0.67 2 d SPD . .
C1 C 0.4953(3) 0.7777(3) 0.9335(2) 0.051(3) Uani 1 1 d . A .
H1 H 0.4678 0.7520 0.9425 0.061 Uiso 1 1 calc R . .
C2 C 0.4933(3) 0.7872(3) 0.9044(2) 0.049(2) Uani 1 1 d U . .
H2 H 0.4641 0.7690 0.8939 0.058 Uiso 1 1 calc R A .
C3 C 0.5337(3) 0.8235(3) 0.8904(2) 0.048(2) Uani 1 1 d . A .
C4 C 0.5759(3) 0.8484(4) 0.9067(3) 0.059(3) Uani 1 1 d . . .
H4 H 0.6047 0.8723 0.8978 0.071 Uiso 1 1 calc R A .
C5 C 0.5753(4) 0.8382(4) 0.9361(3) 0.060(3) Uani 1 1 d . A .
H5 H 0.6041 0.8559 0.9469 0.072 Uiso 1 1 calc R . .
C6 C 0.4425(4) 0.6689(3) 0.8296(2) 0.052(2) Uani 1 1 d . . .
H6 H 0.4123 0.6437 0.8230 0.062 Uiso 1 1 calc R . .
C7 C 0.4501(3) 0.7152(3) 0.8287(2) 0.042(2) Uani 1 1 d U . .
H7 H 0.4246 0.7205 0.8234 0.050 Uiso 1 1 calc R . .
C8 C 0.4945(3) 0.7534(3) 0.8355(3) 0.045(2) Uani 1 1 d . . .
C9 C 0.5293(4) 0.7421(4) 0.8451(3) 0.061(3) Uani 1 1 d . . .
H9 H 0.5603 0.7668 0.8510 0.074 Uiso 1 1 calc R . .
C10 C 0.5169(3) 0.6924(4) 0.8458(3) 0.061(3) Uani 1 1 d . . .
H10 H 0.5404 0.6843 0.8514 0.073 Uiso 1 1 calc R . .
C11 C 0.5332(3) 0.8399(4) 0.8597(2) 0.050(2) Uani 1 1 d U . .
H11 H 0.5662 0.8661 0.8542 0.060 Uiso 1 1 calc R A .
C12 C 0.5088(3) 0.8061(3) 0.8334(2) 0.046(2) Uani 1 1 d . A .
H12 H 0.5294 0.8203 0.8158 0.055 Uiso 1 1 calc R . .
C13 C 0.4959(3) 0.8591(3) 0.8572(2) 0.042(2) Uani 1 1 d U A .
H13 H 0.4760 0.8510 0.8753 0.051 Uiso 1 1 calc R . .
C14 C 0.4680(3) 0.8176(3) 0.8328(2) 0.042(2) Uani 1 1 d . . .
H14 H 0.4385 0.7903 0.8416 0.050 Uiso 1 1 calc R A .
C15 C 0.5154(3) 0.9113(3) 0.8493(2) 0.049(2) Uani 1 1 d U . .
C16 C 0.5626(4) 0.9449(4) 0.8504(3) 0.073(4) Uani 1 1 d . A .
H16 H 0.5858 0.9353 0.8538 0.087 Uiso 1 1 calc R . .
C17 C 0.5782(4) 0.9942(4) 0.8464(4) 0.088(5) Uani 1 1 d . . .
H17 H 0.6114 1.0179 0.8467 0.106 Uiso 1 1 calc R A .
C18 C 0.5452(5) 1.0060(4) 0.8422(3) 0.084(4) Uani 1 1 d U A .
H18 H 0.5540 1.0387 0.8392 0.100 Uiso 1 1 calc R . .
C19 C 0.4967(5) 0.9700(5) 0.8423(4) 0.084(4) Uani 1 1 d . . .
H19 H 0.4732 0.9795 0.8397 0.101 Uiso 1 1 calc R A .
C20 C 0.4549(4) 0.8311(3) 0.8039(2) 0.049(2) Uani 1 1 d . A .
C21 C 0.4652(5) 0.8171(5) 0.7775(3) 0.069(3) Uani 1 1 d . . .
H21 H 0.4822 0.8001 0.7773 0.083 Uiso 1 1 calc R A .
C22 C 0.4521(5) 0.8268(6) 0.7533(3) 0.084(4) Uani 1 1 d . A .
H22 H 0.4625 0.8194 0.7357 0.101 Uiso 1 1 calc R . .
C23 C 0.4233(5) 0.8476(5) 0.7521(3) 0.081(4) Uani 1 1 d . . .
H23 H 0.4116 0.8533 0.7344 0.097 Uiso 1 1 calc R A .
C24 C 0.4133(4) 0.8592(4) 0.7787(3) 0.070(3) Uani 1 1 d . A .
H24 H 0.3936 0.8736 0.7789 0.084 Uiso 1 1 calc R . .
C25 C 0.4462(3) 0.6155(3) 0.9013(2) 0.047(2) Uani 1 1 d . . .
H25 H 0.4211 0.6181 0.8921 0.056 Uiso 1 1 calc R . .
C26 C 0.4556(3) 0.6286(3) 0.9295(2) 0.043(2) Uani 1 1 d . . .
H26 H 0.4370 0.6393 0.9397 0.052 Uiso 1 1 calc R . .
C27 C 0.4935(3) 0.6262(3) 0.9438(2) 0.043(2) Uani 1 1 d U . .
C28 C 0.5169(3) 0.6084(4) 0.9273(2) 0.053(3) Uani 1 1 d . . .
H28 H 0.5423 0.6055 0.9358 0.064 Uiso 1 1 calc R . .
C29 C 0.5046(4) 0.5949(3) 0.8993(2) 0.050(2) Uani 1 1 d U . .
H29 H 0.5211 0.5821 0.8888 0.060 Uiso 1 1 calc R . .
C30 C 0.4347(4) 0.7763(4) 1.0073(3) 0.059(3) Uani 1 1 d . A .
H30 H 0.4287 0.7457 1.0137 0.071 Uiso 1 1 calc R . .
C31 C 0.3874(4) 0.6012(4) 1.0096(3) 0.064(3) Uani 1 1 d . . .
H31 H 0.3954 0.6308 1.0187 0.077 Uiso 1 1 calc R . .
C32 C 0.4227(3) 0.5931(4) 0.9980(2) 0.048(3) Uani 1 1 d . . .
C33 C 0.4099(3) 0.5478(3) 0.9861(2) 0.048(2) Uani 1 1 d . . .
H33 H 0.4338 0.5419 0.9783 0.058 Uiso 1 1 calc R . .
C34 C 0.4887(4) 0.8496(4) 0.9860(2) 0.059(3) Uani 1 1 d . A .
H34 H 0.5196 0.8718 0.9786 0.071 Uiso 1 1 calc R . .
C35 C 0.5103(3) 0.6449(3) 0.9730(2) 0.046(2) Uani 1 1 d . A .
H35 H 0.5373 0.6395 0.9786 0.055 Uiso 1 1 calc R . .
C36 C 0.4748(4) 0.6327(4) 0.9995(2) 0.051(2) Uani 1 1 d . . .
H36 H 0.4897 0.6258 1.0166 0.061 Uiso 1 1 calc R . .
C37 C 0.5255(3) 0.6986(4) 0.9777(3) 0.054(3) Uani 1 1 d . . .
H37 H 0.5157 0.7101 0.9602 0.065 Uiso 1 1 calc R A .
C38 C 0.4880(3) 0.6869(3) 1.0016(2) 0.044(2) Uani 1 1 d . A .
H38 H 0.4608 0.6895 0.9930 0.052 Uiso 1 1 calc R . .
C39 C 0.5783(4) 0.7334(4) 0.9837(3) 0.062(3) Uani 1 1 d . A .
C40 C 0.6147(4) 0.7219(5) 0.9821(3) 0.073(4) Uani 1 1 d . . .
H40 H 0.6065 0.6894 0.9788 0.088 Uiso 1 1 calc R A .
C41 C 0.6602(4) 0.7548(5) 0.9850(4) 0.087(4) Uani 1 1 d . A .
H41 H 0.6847 0.7466 0.9830 0.105 Uiso 1 1 calc R . .
C42 C 0.6718(5) 0.8012(5) 0.9911(4) 0.087(4) Uani 1 1 d . . .
H42 H 0.7045 0.8256 0.9931 0.104 Uiso 1 1 calc R A .
C43 C 0.6363(4) 0.8121(4) 0.9942(3) 0.067(3) Uani 1 1 d . A .
H43 H 0.6443 0.8441 0.9990 0.080 Uiso 1 1 calc R . .
C44 C 0.4979(4) 0.7089(4) 1.0305(3) 0.061(3) Uani 1 1 d . A .
C45 C 0.4895(5) 0.6835(5) 1.0569(3) 0.074(3) Uani 1 1 d . . .
H45 H 0.4781 0.6499 1.0574 0.089 Uiso 1 1 calc R A .
C46 C 0.4995(6) 0.7122(6) 1.0837(3) 0.097(5) Uani 1 1 d . A .
H46 H 0.4935 0.6975 1.1023 0.117 Uiso 1 1 calc R . .
C47 C 0.5177(7) 0.7606(6) 1.0807(4) 0.103(5) Uani 1 1 d . . .
H47 H 0.5247 0.7790 1.0980 0.124 Uiso 1 1 calc R A .
C48 C 0.5265(5) 0.7845(5) 1.0553(3) 0.076(3) Uani 1 1 d . A .
H48 H 0.5396 0.8184 1.0545 0.092 Uiso 1 1 calc R . .
C49 C 0.6522(6) 0.9485(5) 1.0297(4) 0.111(5) Uani 0.67 1 d P A 1
H49C H 0.6775 0.9504 1.0165 0.133 Uiso 0.67 1 calc PR A 1
H49D H 0.6571 0.9814 1.0312 0.133 Uiso 0.67 1 calc PR A 1
C50 C 0.6625(4) 0.9356(4) 1.0594(3) 0.103(5) Uani 1 1 d D . .
C51 C 0.6172(6) 0.8954(6) 1.0779(4) 0.170(9) Uani 1 1 d DU A .
H51A H 0.5874 0.8954 1.0725 0.204 Uiso 1 1 calc R . .
H51B H 0.6126 0.8630 1.0741 0.204 Uiso 1 1 calc R . .
C52 C 0.6291(7) 0.9088(6) 1.1102(4) 0.28(2) Uani 1 1 d D . .
H52A H 0.6261 0.8814 1.1217 0.334 Uiso 1 1 calc R A .
H52B H 0.6083 0.9203 1.1188 0.334 Uiso 1 1 calc R . .
C53 C 0.6819(8) 0.9497(6) 1.1078(3) 0.184(11) Uani 1 1 d D A .
H53 H 0.6965 0.9689 1.1258 0.220 Uiso 1 1 calc R . .
C54 C 0.7078(9) 0.9204(9) 1.0947(5) 0.182(11) Uani 1 1 d D . .
H54A H 0.7432 0.9394 1.0967 0.219 Uiso 1 1 calc R A .
H54B H 0.6956 0.8889 1.1043 0.219 Uiso 1 1 calc R . .
C55 C 0.6934(8) 0.9148(6) 1.0646(5) 0.192(12) Uani 1 1 d DU A .
C56 C 0.6820(5) 0.9774(4) 1.0818(3) 0.109(5) Uani 1 1 d D A .
C57 C 0.6530(9) 1.0024(7) 1.0849(4) 0.179(10) Uani 1 1 d D . .
H57A H 0.6511 1.0156 1.0661 0.268 Uiso 1 1 calc R A .
H57B H 0.6685 1.0285 1.0991 0.268 Uiso 1 1 calc R . .
H57C H 0.6204 0.9792 1.0916 0.268 Uiso 1 1 calc R . .
C58 C 0.7345(7) 1.0154(7) 1.0708(4) 0.213(13) Uani 1 1 d D . .
H58A H 0.7526 0.9989 1.0666 0.319 Uiso 1 1 calc R A .
H58B H 0.7512 1.0397 1.0859 0.319 Uiso 1 1 calc R . .
H58C H 0.7322 1.0311 1.0531 0.319 Uiso 1 1 calc R . .
O8 O 0.3410(4) 0.8996(4) 0.7547(3) 0.154(5) Uani 1 1 d . . .
C59 C 0.3515(4) 0.9663(6) 0.7980(4) 0.112(6) Uani 1 1 d . . .
H59A H 0.3216 0.9361 0.7932 0.134 Uiso 1 1 calc R . .
H59B H 0.3423 0.9909 0.8018 0.134 Uiso 1 1 calc R . .
C60 C 0.3820(4) 0.9811(4) 0.7726(3) 0.094(4) Uani 1 1 d D . .
C61 C 0.4385(4) 0.9974(5) 0.7740(3) 0.114(6) Uani 1 1 d D . .
H61A H 0.4538 1.0178 0.7913 0.136 Uiso 1 1 calc R . .
H61B H 0.4427 0.9689 0.7751 0.136 Uiso 1 1 calc R . .
C62 C 0.4613(6) 1.0260(6) 0.7459(4) 0.158(10) Uani 1 1 d D . .
H62A H 0.4846 1.0602 0.7500 0.190 Uiso 1 1 calc R . .
H62B H 0.4773 1.0119 0.7345 0.190 Uiso 1 1 calc R . .
C63 C 0.4163(7) 1.0204(8) 0.7301(3) 0.149(9) Uani 1 1 d D . .
H63 H 0.4224 1.0420 0.7131 0.178 Uiso 1 1 calc R . .
C64 C 0.3870(7) 0.9621(7) 0.7232(4) 0.161(9) Uani 1 1 d D . .
H64A H 0.3609 0.9536 0.7089 0.194 Uiso 1 1 calc R . .
H64B H 0.4089 0.9511 0.7159 0.194 Uiso 1 1 calc R . .
C65 C 0.3680(5) 0.9423(5) 0.7514(4) 0.106(5) Uani 1 1 d D . .
C66 C 0.3857(5) 1.0228(4) 0.7537(3) 0.100(5) Uani 1 1 d D . .
C67 C 0.4067(8) 1.0709(6) 0.7687(5) 0.228(17) Uani 1 1 d D . .
H67A H 0.3843 1.0695 0.7837 0.342 Uiso 1 1 calc R . .
H67B H 0.4122 1.0958 0.7545 0.342 Uiso 1 1 calc R . .
H67C H 0.4374 1.0786 0.7778 0.342 Uiso 1 1 calc R . .
C68 C 0.3322(7) 1.0063(8) 0.7437(4) 0.162(10) Uani 1 1 d D . .
H68A H 0.3190 0.9757 0.7332 0.242 Uiso 1 1 calc R . .
H68B H 0.3324 1.0308 0.7309 0.242 Uiso 1 1 calc R . .
H68C H 0.3123 1.0021 0.7608 0.242 Uiso 1 1 calc R . .
C69 C 0.6158(4) 0.7567(4) 0.8995(3) 0.075(3) Uani 1 1 d . . .
C70 C 0.6530(5) 0.7722(5) 0.8794(4) 0.127(7) Uani 1 1 d . . .
H70A H 0.6832 0.7813 0.8895 0.190 Uiso 1 1 calc R . .
H70B H 0.6561 0.8000 0.8688 0.190 Uiso 1 1 calc R . .
H70C H 0.6460 0.7461 0.8657 0.190 Uiso 1 1 calc R . .
N10 N 0.4417(12) 0.4577(15) 0.9610(8) 0.338(15) Uani 1 1 d D . .
C71 C 0.4211(9) 0.4650(10) 0.9429(7) 0.210(9) Uani 1 1 d D . .
C72 C 0.4064(9) 0.4857(11) 0.9210(7) 0.210(9) Uani 1 1 d D . .
H72A H 0.4156 0.4793 0.9019 0.314 Uiso 1 1 calc R . .
H72B H 0.4219 0.5205 0.9241 0.314 Uiso 1 1 calc R . .
H72C H 0.3714 0.4716 0.9217 0.314 Uiso 1 1 calc R . .
N11 N 0.5455(11) 0.7705(12) 1.1517(6) 0.338(15) Uani 1 1 d D . .
C73 C 0.5500(9) 0.7454(8) 1.1662(5) 0.210(9) Uani 1 1 d D . .
C74 C 0.5512(8) 0.7168(9) 1.1903(3) 0.210(9) Uani 1 1 d D . .
H74A H 0.5832 0.7202 1.1916 0.314 Uiso 1 1 calc R . .
H74B H 0.5272 0.6829 1.1871 0.314 Uiso 1 1 calc RD . .
H74C H 0.5440 0.7279 1.2084 0.314 Uiso 1 1 calc R . .
C75 C 0.6667 1.1436(16) 0.8333 0.210(9) Uani 0.67 2 d SPD . .
C76 C 0.6667 1.1886(16) 0.8333 0.210(9) Uani 0.67 2 d SPD . .
H76A H 0.6374 1.1842 0.8428 0.314 Uiso 0.33 1 calc PR . .
H76B H 0.6677 1.1993 0.8133 0.314 Uiso 0.33 1 calc PR . .
H76C H 0.6949 1.2129 0.8439 0.314 Uiso 0.33 1 calc PR . .
Cl4 Cl 0.43722(18) 1.0000 0.0000 0.116(2) Uani 1 2 d SD . 5
O16 O 0.4438(4) 0.9592(3) -0.0021(3) 0.134(2) Uani 1 1 d D . 5
O17 O 0.4062(4) 0.9922(4) -0.0232(2) 0.134(2) Uani 1 1 d D . 5
Cl5 Cl 0.3333 0.6667 1.0435(5) 0.131(6) Uani 0.50 3 d SPD . 6
O18 O 0.3158(8) 0.7015(8) 1.0548(6) 0.134(2) Uani 0.50 1 d P C 6
O19 O 0.3333 0.6667 1.0132(6) 0.134(2) Uani 0.50 3 d SPD D 6
Cl6 Cl 0.3333 0.6667 0.97056(16) 0.0364(15) Uani 0.50 3 d SPD . 7
O20 O 0.3333 0.6667 1.0006(3) 0.134(2) Uani 0.50 3 d SPD E 7
O21 O 0.3841(8) 0.6813(9) 0.9607(7) 0.134(2) Uani 0.50 1 d P F 7
Cl7 Cl 0.3333 0.8497(5) 0.6667 0.117(5) Uani 0.33 2 d SPD . 7
O22 O 0.3691(7) 0.8923(6) 0.6521(5) 0.157(5) Uani 0.33 1 d PD G 7
O23 O 0.3112(8) 0.8124(7) 0.6445(4) 0.157(5) Uani 0.33 1 d PD H 7
O2W O 0.3333 0.7482(12) 0.1667 0.34(3) Uani 1 2 d S . .
C3E C 0.1782(9) 0.7922(11) 0.7490(7) 0.279(13) Uani 1 1 d D I 8
H3E1 H 0.1757 0.8174 0.7594 0.419 Uiso 1 1 calc R I 8
H3E2 H 0.1537 0.7606 0.7562 0.419 Uiso 1 1 calc R I 8
H3E3 H 0.1731 0.7945 0.7282 0.419 Uiso 1 1 calc R I 8
C4E C 0.2281(8) 0.7985(9) 0.7538(8) 0.279(13) Uani 1 1 d D I 8
H4E1 H 0.2498 0.8236 0.7400 0.335 Uiso 1 1 calc R I 8
H4E2 H 0.2382 0.8124 0.7734 0.335 Uiso 1 1 calc R I 8
O2E O 0.2393(8) 0.7599(6) 0.7517(5) 0.36(2) Uani 1 1 d DU I 8
C5E C 0.2901(8) 0.7723(9) 0.7511(8) 0.279(13) Uani 1 1 d D I 8
H5E1 H 0.3037 0.7832 0.7707 0.335 Uiso 1 1 calc R I 8
H5E2 H 0.3076 0.7999 0.7378 0.335 Uiso 1 1 calc R I 8
C6E C 0.3008(9) 0.7323(11) 0.7417(7) 0.279(13) Uani 1 1 d D I 8
H6E1 H 0.3343 0.7469 0.7353 0.419 Uiso 1 1 calc R I 8
H6E2 H 0.2794 0.7139 0.7256 0.419 Uiso 1 1 calc R I 8
H6E3 H 0.2954 0.7108 0.7581 0.419 Uiso 1 1 calc R I 8
O1W O 0.4444(15) 0.8678(12) 0.0823(7) 0.153(15) Uani 0.33 1 d PU J 10
N13 N 0.522(2) 0.842(4) 0.674(2) 0.338(15) Uani 0.33 1 d PD K 11
C77 C 0.4873(19) 0.840(3) 0.673(2) 0.210(9) Uani 0.33 1 d PD K 11
C78 C 0.438(2) 0.831(3) 0.6702(17) 0.210(9) Uani 0.33 1 d PDU K 11
H78A H 0.4386 0.8591 0.6617 0.314 Uiso 0.33 1 calc PR K 11
H78B H 0.4232 0.8246 0.6894 0.314 Uiso 0.33 1 calc PR K 11
H78C H 0.4198 0.8030 0.6576 0.314 Uiso 0.33 1 calc PR K 11
O3W O 0.3333 0.6667 0.957(4) 0.44(7) Uani 0.50 3 d SPU L 12

loop_
_atom_site_aniso_label
_atom_site_aniso_U_11
_atom_site_aniso_U_22
_atom_site_aniso_U_33
_atom_site_aniso_U_23
_atom_site_aniso_U_13
_atom_site_aniso_U_12
Cu1 0.0509(7) 0.0475(7) 0.0700(10) -0.0065(6) -0.0206(6) 0.0257(6)
Cu2 0.0389(6) 0.0347(6) 0.0588(8) 0.0069(5) 0.0026(5) 0.0171(5)
Cl1 0.070(2) 0.070(2) 0.150(7) 0.000 0.000 0.0351(11)
O9 0.076(5) 0.076(5) 0.058(7) 0.000 0.000 0.038(2)
O11 0.066(4) 0.065(4) 0.094(5) 0.012(4) -0.003(4) 0.040(3)
Cl2 0.24(2) 0.24(2) 0.25(4) 0.000 0.000 0.122(11)
O10 0.099(6) 0.116(7) 0.214(12) -0.035(7) 0.046(7) 0.023(5)
O12 0.107(3) 0.107(3) 0.189(7) 0.000 0.000 0.0534(15)
Cl3 0.008(5) 0.057(2) 0.092(7) -0.002(3) -0.003(5) 0.004(3)
S1 0.051(2) 0.057(2) 0.067(3) -0.0138(18) -0.0114(19) 0.022(2)
O3 0.085(7) 0.067(6) 0.108(8) -0.032(6) -0.037(6) 0.048(6)
O3A 0.24(3) 0.24(3) 0.24(3) 0.012(19) -0.064(19) 0.12(2)
S1A 0.074(7) 0.043(5) 0.097(9) -0.012(5) -0.036(7) 0.024(5)
C49A 0.118(12) 0.069(8) 0.111(11) -0.016(7) -0.025(9) 0.021(8)
S2 0.077(2) 0.0583(18) 0.107(3) 0.0251(18) 0.0123(19) 0.0454(17)
O1 0.066(5) 0.063(5) 0.120(7) -0.040(5) -0.040(5) 0.022(4)
O2 0.106(7) 0.077(6) 0.108(8) -0.008(6) -0.012(7) 0.014(6)
O4 0.217(17) 0.211(16) 0.246(19) -0.016(14) -0.002(14) 0.148(15)
O5 0.046(4) 0.050(4) 0.083(5) 0.015(3) 0.004(3) 0.026(3)
O6 0.116(7) 0.075(5) 0.100(7) 0.040(5) 0.040(6) 0.069(5)
O7 0.085(5) 0.030(3) 0.163(8) -0.014(4) 0.001(5) 0.029(3)
O14B 0.099(6) 0.116(7) 0.214(12) -0.035(7) 0.046(7) 0.023(5)
O15B 0.099(6) 0.116(7) 0.214(12) -0.035(7) 0.046(7) 0.023(5)
Cl3A 0.008(5) 0.057(2) 0.092(7) -0.002(3) -0.003(5) 0.004(3)
O14A 0.099(6) 0.116(7) 0.214(12) -0.035(7) 0.046(7) 0.023(5)
O15A 0.099(6) 0.116(7) 0.214(12) -0.035(7) 0.046(7) 0.023(5)
O16A 0.099(6) 0.116(7) 0.214(12) -0.035(7) 0.046(7) 0.023(5)
N1 0.041(4) 0.038(4) 0.068(6) -0.006(4) -0.012(4) 0.017(4)
N2 0.036(3) 0.031(3) 0.052(4) 0.003(3) -0.003(3) 0.020(3)
N3 0.053(5) 0.034(4) 0.072(6) 0.015(4) 0.008(4) 0.018(4)
N4 0.051(4) 0.032(4) 0.064(6) 0.019(4) 0.007(4) 0.018(3)
N5 0.040(4) 0.033(4) 0.049(4) 0.000(3) -0.004(3) 0.016(3)
N6 0.072(6) 0.061(6) 0.053(5) -0.011(4) -0.017(5) 0.033(5)
N7 0.047(5) 0.055(5) 0.077(7) -0.005(4) -0.017(4) 0.025(4)
N8 0.066(5) 0.062(6) 0.061(6) 0.000(4) -0.007(5) 0.040(5)
N9 0.151(11) 0.127(9) 0.062(6) 0.006(6) 0.014(6) 0.104(9)
N12 0.211(18) 0.45(3) 0.27(2) -0.055(8) -0.110(17) 0.105(9)
C1 0.042(5) 0.038(5) 0.074(7) -0.006(5) -0.022(5) 0.022(4)
C2 0.034(5) 0.031(5) 0.069(7) 0.003(5) -0.003(5) 0.008(4)
C3 0.026(4) 0.034(4) 0.081(7) 0.014(4) 0.007(4) 0.014(3)
C4 0.033(5) 0.049(6) 0.098(9) 0.004(6) -0.007(5) 0.023(5)
C5 0.040(6) 0.055(6) 0.082(8) -0.007(5) -0.009(5) 0.021(5)
C6 0.056(6) 0.035(5) 0.054(6) -0.003(4) -0.006(5) 0.015(4)
C7 0.039(4) 0.044(4) 0.047(4) -0.003(3) 0.001(3) 0.024(3)
C8 0.040(5) 0.044(5) 0.061(7) 0.006(4) 0.013(5) 0.027(4)
C9 0.054(6) 0.063(7) 0.071(8) 0.010(6) 0.005(5) 0.033(6)
C10 0.029(5) 0.054(6) 0.090(9) 0.023(6) 0.005(5) 0.013(5)
C11 0.034(5) 0.049(5) 0.068(7) 0.007(5) 0.012(5) 0.022(4)
C12 0.033(5) 0.043(5) 0.063(7) 0.011(5) 0.020(5) 0.021(4)
C13 0.039(4) 0.039(4) 0.052(4) 0.001(3) 0.001(3) 0.021(3)
C14 0.041(5) 0.029(4) 0.055(6) 0.003(4) -0.007(5) 0.017(4)
C15 0.029(4) 0.037(5) 0.081(7) 0.005(5) -0.001(4) 0.016(4)
C16 0.043(6) 0.035(5) 0.138(12) 0.007(6) 0.002(6) 0.018(5)
C17 0.049(6) 0.040(6) 0.161(15) 0.023(7) 0.019(7) 0.011(5)
C18 0.072(7) 0.019(5) 0.131(10) 0.010(6) 0.013(7) 0.001(5)
C19 0.063(7) 0.062(8) 0.136(13) 0.026(7) -0.007(7) 0.038(6)
C20 0.049(6) 0.045(5) 0.054(6) 0.015(5) 0.023(5) 0.023(4)
C21 0.080(8) 0.091(8) 0.057(7) 0.021(6) 0.021(6) 0.057(7)
C22 0.103(10) 0.106(10) 0.065(8) 0.014(7) 0.023(7) 0.068(9)
C23 0.110(10) 0.106(10) 0.043(7) 0.017(7) 0.004(7) 0.067(9)
C24 0.069(7) 0.078(8) 0.080(9) 0.029(7) -0.002(6) 0.049(6)
C25 0.045(5) 0.046(5) 0.058(6) 0.000(5) -0.013(5) 0.030(5)
C26 0.041(5) 0.038(5) 0.057(7) 0.002(4) 0.007(4) 0.026(4)
C27 0.040(4) 0.039(4) 0.051(4) 0.007(3) 0.000(3) 0.021(3)
C28 0.035(5) 0.064(6) 0.066(7) 0.011(5) 0.002(5) 0.029(5)
C29 0.049(4) 0.049(4) 0.060(5) -0.001(3) 0.007(3) 0.030(3)
C30 0.039(5) 0.042(5) 0.082(8) -0.002(5) -0.005(5) 0.010(4)
C31 0.062(6) 0.046(6) 0.083(8) -0.006(5) -0.004(5) 0.026(5)
C32 0.046(5) 0.061(6) 0.040(6) 0.010(5) 0.000(4) 0.029(5)
C33 0.027(4) 0.035(5) 0.082(8) -0.005(5) -0.002(4) 0.015(4)
C34 0.075(7) 0.042(6) 0.042(6) -0.003(5) 0.013(5) 0.015(5)
C35 0.034(4) 0.052(6) 0.058(6) -0.003(5) -0.009(4) 0.026(4)
C36 0.055(6) 0.048(6) 0.051(6) -0.001(5) -0.006(5) 0.026(5)
C37 0.038(5) 0.059(6) 0.067(6) -0.001(5) -0.012(4) 0.026(4)
C38 0.041(5) 0.044(5) 0.051(6) 0.009(4) -0.007(4) 0.024(4)
C39 0.051(6) 0.067(7) 0.068(7) 0.000(6) -0.016(5) 0.029(6)
C40 0.053(7) 0.083(8) 0.093(9) -0.006(7) -0.022(6) 0.041(6)
C41 0.048(7) 0.076(9) 0.143(14) -0.023(8) -0.012(7) 0.035(6)
C42 0.059(7) 0.068(8) 0.139(12) -0.008(7) -0.029(8) 0.036(6)
C43 0.036(5) 0.056(6) 0.098(9) 0.000(5) -0.025(5) 0.016(5)
C44 0.055(6) 0.065(7) 0.078(8) 0.001(6) 0.003(6) 0.040(6)
C45 0.101(9) 0.073(7) 0.061(8) 0.003(6) 0.008(6) 0.054(7)
C46 0.129(12) 0.118(12) 0.056(8) -0.003(8) -0.018(8) 0.070(10)
C47 0.141(13) 0.090(10) 0.101(12) -0.039(9) -0.055(11) 0.075(10)
C48 0.092(9) 0.094(9) 0.050(7) -0.006(7) -0.019(6) 0.052(8)
C49 0.118(12) 0.069(8) 0.111(11) -0.016(7) -0.025(9) 0.021(8)
C50 0.095(10) 0.105(10) 0.131(13) -0.052(9) -0.072(9) 0.067(9)
C51 0.174(16) 0.114(12) 0.171(16) 0.011(11) -0.032(13) 0.034(11)
C52 0.35(4) 0.094(13) 0.22(3) 0.030(14) -0.22(3) -0.021(18)
C53 0.17(2) 0.17(2) 0.148(19) 0.016(16) -0.056(16) 0.034(17)
C54 0.27(3) 0.24(3) 0.140(18) 0.026(18) -0.003(19) 0.21(3)
C55 0.25(3) 0.129(16) 0.25(3) 0.008(17) 0.09(3) 0.135(19)
C56 0.122(12) 0.126(13) 0.105(11) -0.030(10) -0.060(9) 0.080(11)
C57 0.23(3) 0.19(2) 0.143(18) -0.054(16) -0.008(17) 0.13(2)
C58 0.121(15) 0.20(2) 0.157(18) -0.047(16) -0.019(13) -0.043(15)
O8 0.120(8) 0.111(8) 0.223(14) 0.042(9) -0.014(8) 0.051(7)
C59 0.065(7) 0.134(12) 0.159(14) 0.104(11) 0.056(8) 0.066(8)
C60 0.100(10) 0.075(8) 0.122(12) 0.031(8) 0.022(8) 0.054(8)
C61 0.085(8) 0.092(9) 0.188(16) 0.056(10) 0.072(10) 0.062(7)
C62 0.147(16) 0.098(11) 0.25(2) 0.080(13) 0.134(18) 0.074(11)
C63 0.154(16) 0.20(2) 0.144(16) 0.115(16) 0.076(14) 0.124(17)
C64 0.139(17) 0.152(19) 0.18(2) -0.052(17) -0.057(16) 0.060(15)
C65 0.090(10) 0.096(11) 0.127(13) 0.042(10) 0.019(9) 0.042(8)
C66 0.104(10) 0.092(10) 0.122(13) 0.047(9) 0.027(9) 0.063(8)
C67 0.31(3) 0.116(14) 0.29(3) 0.098(18) 0.23(3) 0.133(19)
C68 0.19(2) 0.27(3) 0.129(14) 0.075(16) 0.047(14) 0.19(2)
C69 0.077(7) 0.090(8) 0.091(8) 0.019(6) 0.015(7) 0.065(7)
C70 0.070(8) 0.069(8) 0.24(2) 0.047(10) 0.054(10) 0.031(6)
N10 0.211(18) 0.45(3) 0.27(2) -0.055(8) -0.110(17) 0.105(9)
C71 0.115(7) 0.213(15) 0.233(18) -0.110(14) 0.017(10) 0.031(9)
C72 0.115(7) 0.213(15) 0.233(18) -0.110(14) 0.017(10) 0.031(9)
N11 0.211(18) 0.45(3) 0.27(2) -0.055(8) -0.110(17) 0.105(9)
C73 0.115(7) 0.213(15) 0.233(18) -0.110(14) 0.017(10) 0.031(9)
C74 0.115(7) 0.213(15) 0.233(18) -0.110(14) 0.017(10) 0.031(9)
C75 0.115(7) 0.213(15) 0.233(18) -0.110(14) 0.017(10) 0.031(9)
C76 0.115(7) 0.213(15) 0.233(18) -0.110(14) 0.017(10) 0.031(9)
Cl4 0.088(3) 0.096(4) 0.167(6) -0.075(4) -0.037(2) 0.048(2)
O16 0.107(3) 0.107(3) 0.189(7) 0.000 0.000 0.0534(15)
O17 0.107(3) 0.107(3) 0.189(7) 0.000 0.000 0.0534(15)
Cl5 0.082(5) 0.082(5) 0.228(18) 0.000 0.000 0.041(2)
O18 0.107(3) 0.107(3) 0.189(7) 0.000 0.000 0.0534(15)
O19 0.107(3) 0.107(3) 0.189(7) 0.000 0.000 0.0534(15)
Cl6 0.036(2) 0.036(2) 0.037(4) 0.000 0.000 0.0181(11)
O20 0.107(3) 0.107(3) 0.189(7) 0.000 0.000 0.0534(15)
O21 0.107(3) 0.107(3) 0.189(7) 0.000 0.000 0.0534(15)
Cl7 0.160(16) 0.110(8) 0.096(10) 0.005(5) 0.010(10) 0.080(8)
O22 0.099(6) 0.116(7) 0.214(12) -0.035(7) 0.046(7) 0.023(5)
O23 0.099(6) 0.116(7) 0.214(12) -0.035(7) 0.046(7) 0.023(5)
O2W 0.19(3) 0.26(3) 0.56(8) 0.052(18) 0.10(4) 0.094(14)
C3E 0.190(14) 0.27(2) 0.199(16) 0.003(14) -0.048(12) -0.015(15)
C4E 0.190(14) 0.27(2) 0.199(16) 0.003(14) -0.048(12) -0.015(15)
O2E 0.50(4) 0.124(12) 0.27(2) 0.052(14) -0.24(3) 0.013(18)
C5E 0.190(14) 0.27(2) 0.199(16) 0.003(14) -0.048(12) -0.015(15)
C6E 0.190(14) 0.27(2) 0.199(16) 0.003(14) -0.048(12) -0.015(15)
O1W 0.17(3) 0.11(2) 0.09(2) -0.031(17) -0.06(2) 0.00(2)
N13 0.211(18) 0.45(3) 0.27(2) -0.055(8) -0.110(17) 0.105(9)
C77 0.115(7) 0.213(15) 0.233(18) -0.110(14) 0.017(10) 0.031(9)
C78 0.115(7) 0.213(15) 0.233(18) -0.110(14) 0.017(10) 0.031(9)
O3W 0.44(7) 0.44(7) 0.43(11) 0.000 0.000 0.22(4)

loop_
_atom_type_symbol
_atom_type_description
_atom_type_scat_dispersion_real
_atom_type_scat_dispersion_imag
_atom_type_scat_source
C C 0.0033 0.0016 'International Tables Vol C Tables 4.2.6.8 and 6.1.1.4'
H H 0.0000 0.0000 'International Tables Vol C Tables 4.2.6.8 and 6.1.1.4'
N N 0.0061 0.0033 'International Tables Vol C Tables 4.2.6.8 and 6.1.1.4'
O O 0.0106 0.0060 'International Tables Vol C Tables 4.2.6.8 and 6.1.1.4'
S S 0.1246 0.1234 'International Tables Vol C Tables 4.2.6.8 and 6.1.1.4'
Cl Cl 0.1484 0.1585 'International Tables Vol C Tables 4.2.6.8 and 6.1.1.4'
Cu Cu 0.3201 1.2651 'International Tables Vol C Tables 4.2.6.8 and 6.1.1.4'

loop_
_geom_angle_atom_site_label_1
_geom_angle_atom_site_label_2
_geom_angle_atom_site_label_3
_geom_angle
_geom_angle_site_symmetry_1
_geom_angle_site_symmetry_3
N1 Cu1 N6 88.4(3) . .
N1 Cu1 N7 93.2(4) . .
N6 Cu1 N7 177.1(4) . .
N1 Cu1 N8 156.0(4) . .
N6 Cu1 N8 90.6(4) . .
N7 Cu1 N8 86.9(4) . .
N1 Cu1 O1 107.3(4) . .
N6 Cu1 O1 90.5(4) . .
N7 Cu1 O1 91.3(3) . .
N8 Cu1 O1 96.7(4) . .
N4 Cu2 N5 156.7(3) . 2_665
N4 Cu2 N2 90.2(3) . 2_665
N5 Cu2 N2 88.3(3) 2_665 2_665
N4 Cu2 N3 88.1(4) . .
N5 Cu2 N3 92.0(3) 2_665 .
N2 Cu2 N3 176.3(3) 2_665 .
N4 Cu2 O5 97.6(3) . .
N5 Cu2 O5 105.7(3) 2_665 .
N2 Cu2 O5 91.3(3) 2_665 .
N3 Cu2 O5 92.2(3) . .
O9 Cl1 O11 109.0(5) . 3_565
O9 Cl1 O11 109.0(5) . 2_665
O11 Cl1 O11 109.9(5) 3_565 2_665
O9 Cl1 O11 109.0(5) . .
O11 Cl1 O11 109.9(5) 3_565 .
O11 Cl1 O11 109.9(5) 2_665 .
O12 Cl2 O10 121.2(10) . .
O12 Cl2 O10 121.2(10) . 2_665
O10 Cl2 O10 95.6(13) . 2_665
O12 Cl2 O10 121.2(10) . 3_565
O10 Cl2 O10 95.6(13) . 3_565
O10 Cl2 O10 95.6(13) 2_665 3_565
Cl3A Cl3 O15A 94(3) 17_656 .
Cl3A Cl3 O14A 87.2(18) 17_656 .
O15A Cl3 O14A 121.7(9) . .
Cl3A Cl3 O14A 88.7(18) 17_656 17_656
O15A Cl3 O14A 121.7(9) . 17_656
O14A Cl3 O14A 116.5(17) . 17_656
Cl3A Cl3 O14B 60(2) 17_656 17_656
O15A Cl3 O14B 55.2(7) . 17_656
O14A Cl3 O14B 76.8(11) . 17_656
O14A Cl3 O14B 146.1(11) 17_656 17_656
Cl3A Cl3 O14B 126(2) 17_656 .
O15A Cl3 O14B 55.2(6) . .
O14A Cl3 O14B 146.1(11) . .
O14A Cl3 O14B 76.8(11) 17_656 .
O14B Cl3 O14B 110.3(13) 17_656 .
Cl3A Cl3 O15B 127(2) 17_656 .
O15A Cl3 O15B 124.0(6) . .
O14A Cl3 O15B 42.7(12) . .
O14A Cl3 O15B 98.4(10) 17_656 .
O14B Cl3 O15B 110.1(8) 17_656 .
O14B Cl3 O15B 107.2(8) . .
Cl3A Cl3 O15B 48(2) 17_656 17_656
O15A Cl3 O15B 124.0(6) . 17_656
O14A Cl3 O15B 98.4(10) . 17_656
O14A Cl3 O15B 42.7(12) 17_656 17_656
O14B Cl3 O15B 107.2(8) 17_656 17_656
O14B Cl3 O15B 110.1(8) . 17_656
O15B Cl3 O15B 111.9(12) . 17_656
Cl3A Cl3 O16A 177(3) 17_656 .
O15A Cl3 O16A 89.2(9) . .
O14A Cl3 O16A 90.9(9) . .
O14A Cl3 O16A 89.9(9) 17_656 .
O14B Cl3 O16A 122.2(13) 17_656 .
O14B Cl3 O16A 56.7(12) . .
O15B Cl3 O16A 50.6(12) . .
O15B Cl3 O16A 130.5(13) 17_656 .
Cl3A Cl3 O16A 5(2) 17_656 17_656
O15A Cl3 O16A 89.2(9) . 17_656
O14A Cl3 O16A 89.9(9) . 17_656
O14A Cl3 O16A 90.9(9) 17_656 17_656
O14B Cl3 O16A 56.7(12) 17_656 17_656
O14B Cl3 O16A 122.3(13) . 17_656
O15B Cl3 O16A 130.5(13) . 17_656
O15B Cl3 O16A 50.6(12) 17_656 17_656
O16A Cl3 O16A 178.5(19) . 17_656
O1 S1 O3 116.5(7) . .
O1 S1 O2 107.3(7) . .
O3 S1 O2 111.6(8) . .
O2 S1A O1 111.3(10) . .
O2 S1A C49A 124.5(10) . .
O1 S1A C49A 106.1(11) . .
O2 S1A O3A 99(2) . .
O1 S1A O3A 119(2) . .
C49A S1A O3A 97.0(18) . .
C50 C49A S1A 133.9(11) . .
O7 S2 O6 113.8(6) . .
O7 S2 O5 112.2(4) . .
O6 S2 O5 112.6(5) . .
O7 S2 C59 109.2(7) . .
O6 S2 C59 104.6(6) . .
O5 S2 C59 103.7(7) . .
S1 O1 S1A 36.3(5) . .
S1 O1 Cu1 143.9(6) . .
S1A O1 Cu1 136.4(8) . .
S1A O2 S1 38.2(7) . .
S2 O5 Cu2 143.3(5) . .
Cl3A Cl3A O14A 73.6(12) 17_656 17_656
Cl3A Cl3A O15A 72.9(6) 17_656 .
O14A Cl3A O15A 112.7(9) 17_656 .
Cl3A Cl3A O14A 72.2(12) 17_656 .
O14A Cl3A O14A 110.5(13) 17_656 .
O15A Cl3A O14A 112.1(9) . .
Cl3A Cl3A O16A 177.9(11) 17_656 .
O14A Cl3A O16A 107.8(13) 17_656 .
O15A Cl3A O16A 105.0(13) . .
O14A Cl3A O16A 108.5(13) . .
Cl3 O14A Cl3A 17.2(6) . 17_656
Cl3 O14A Cl3A 17.1(6) . .
Cl3A O14A Cl3A 34.2(12) 17_656 .
Cl3 O15A Cl3A 17.1(6) . .
Cl3 O15A Cl3A 17.1(6) . 17_656
Cl3A O15A Cl3A 34.2(12) . 17_656
Cl3A O16A Cl3 1.3(7) . .
C5 N1 C1 117.6(10) . .
C5 N1 Cu1 121.1(7) . .
C1 N1 Cu1 121.2(7) . .
C6 N2 C10 119.0(8) . .
C6 N2 Cu2 124.8(7) . 3_565
C10 N2 Cu2 116.2(6) . 3_565
C19 N3 C15 117.2(9) . .
C19 N3 Cu2 124.1(8) . .
C15 N3 Cu2 118.4(6) . .
C20 N4 C24 115.1(10) . .
C20 N4 Cu2 121.6(7) . .
C24 N4 Cu2 123.3(7) . .
C25 N5 C29 117.0(8) . .
C25 N5 Cu2 122.2(6) . 3_565
C29 N5 Cu2 120.4(7) . 3_565
C34 N6 C30 117.6(10) . .
C34 N6 Cu1 116.7(8) . .
C30 N6 Cu1 125.7(8) . .
C39 N7 C43 119.2(10) . .
C39 N7 Cu1 119.2(7) . .
C43 N7 Cu1 121.4(8) . .
C44 N8 C48 125.4(11) . .
C44 N8 Cu1 119.2(8) . .
C48 N8 Cu1 114.9(8) . .
N1 C1 C2 121.8(10) . .
C1 C2 C3 120.4(9) . .
C2 C3 C4 117.4(10) . .
C2 C3 C11 123.8(9) . .
C4 C3 C11 118.6(9) . .
C5 C4 C3 119.6(10) . .
N1 C5 C4 123.1(10) . .
N2 C6 C7 124.8(9) . .
C8 C7 C6 120.2(9) . .
C7 C8 C9 116.3(9) . .
C7 C8 C12 125.7(8) . .
C9 C8 C12 118.0(9) . .
C8 C9 C10 118.5(10) . .
N2 C10 C9 120.9(9) . .
C3 C11 C12 125.1(8) . .
C3 C11 C13 109.9(8) . .
C12 C11 C13 90.1(7) . .
C8 C12 C14 116.8(8) . .
C8 C12 C11 119.7(9) . .
C14 C12 C11 92.2(7) . .
C15 C13 C11 117.9(7) . .
C15 C13 C14 119.6(8) . .
C11 C13 C14 87.0(7) . .
C20 C14 C12 118.4(8) . .
C20 C14 C13 119.3(8) . .
C12 C14 C13 89.8(7) . .
C16 C15 N3 120.6(9) . .
C16 C15 C13 123.8(9) . .
N3 C15 C13 114.8(8) . .
C15 C16 C17 121.2(10) . .
C18 C17 C16 117.4(11) . .
C17 C18 C19 119.3(10) . .
N3 C19 C18 124.3(11) . .
N4 C20 C21 120.2(10) . .
N4 C20 C14 117.2(9) . .
C21 C20 C14 122.1(9) . .
C22 C21 C20 121.7(11) . .
C21 C22 C23 122.0(13) . .
C24 C23 C22 113.6(12) . .
N4 C24 C23 127.2(11) . .
N5 C25 C26 124.2(8) . .
C25 C26 C27 119.7(9) . .
C28 C27 C26 115.1(9) . .
C28 C27 C35 120.9(8) . .
C26 C27 C35 123.7(9) . .
C29 C28 C27 121.7(9) . .
N5 C29 C28 122.3(9) . .
C31 C30 N6 124.6(10) 2_665 .
C30 C31 C32 117.0(10) 3_565 .
C31 C32 C33 119.9(9) . .
C31 C32 C36 119.1(9) . .
C33 C32 C36 120.9(9) . .
C32 C33 C34 119.0(9) . 3_565
N6 C34 C33 121.7(10) . 2_665
C27 C35 C37 115.4(8) . .
C27 C35 C36 122.6(8) . .
C37 C35 C36 87.4(7) . .
C32 C36 C38 120.3(8) . .
C32 C36 C35 121.8(9) . .
C38 C36 C35 90.6(7) . .
C39 C37 C38 119.9(9) . .
C39 C37 C35 117.2(8) . .
C38 C37 C35 93.1(8) . .
C44 C38 C37 125.5(9) . .
C44 C38 C36 117.4(8) . .
C37 C38 C36 88.4(7) . .
N7 C39 C40 119.4(10) . .
N7 C39 C37 115.8(9) . .
C40 C39 C37 124.8(11) . .
C41 C40 C39 121.5(12) . .
C40 C41 C42 118.9(12) . .
C43 C42 C41 119.7(11) . .
N7 C43 C42 121.1(11) . .
N8 C44 C45 119.5(11) . .
N8 C44 C38 115.6(10) . .
C45 C44 C38 124.9(10) . .
C44 C45 C46 116.2(12) . .
C47 C46 C45 117.5(14) . .
C48 C47 C46 125.6(15) . .
C47 C48 N8 115.7(13) . .
C55 C50 C49A 124.1(13) . .
C55 C50 C56 102.3(10) . .
C49A C50 C56 114.4(9) . .
C55 C50 C51 95.4(10) . .
C49A C50 C51 117.5(12) . .
C56 C50 C51 98.8(9) . .
C52 C51 C50 106.7(11) . .
C51 C52 C53 100.4(11) . .
C56 C53 C52 103.7(12) . .
C56 C53 C54 101.2(13) . .
C52 C53 C54 101.1(12) . .
C55 C54 C53 101.8(11) . .
O4 C55 C54 123(2) . .
O4 C55 C50 126(2) . .
C54 C55 C50 110.2(11) . .
C53 C56 C57 114.9(14) . .
C53 C56 C50 97.9(9) . .
C57 C56 C50 115.7(11) . .
C53 C56 C58 113.4(12) . .
C57 C56 C58 108.8(12) . .
C50 C56 C58 105.5(11) . .
C60 C59 S2 118.6(8) . .
C59 C60 C65 113.0(13) . .
C59 C60 C66 119.1(9) . .
C65 C60 C66 102.6(9) . .
C59 C60 C61 122.7(11) . .
C65 C60 C61 96.8(9) . .
C66 C60 C61 98.8(8) . .
C62 C61 C60 106.2(10) . .
C63 C62 C61 100.9(10) . .
C66 C63 C62 104.5(12) . .
C66 C63 C64 100.6(12) . .
C62 C63 C64 101.2(11) . .
C65 C64 C63 101.7(11) . .
O8 C65 C64 121.2(17) . .
O8 C65 C60 128.4(16) . .
C64 C65 C60 110.1(11) . .
C63 C66 C67 114.8(13) . .
C63 C66 C60 97.6(8) . .
C67 C66 C60 115.2(11) . .
C63 C66 C68 113.5(12) . .
C67 C66 C68 109.3(12) . .
C60 C66 C68 105.7(10) . .
N9 C69 C70 172.8(17) . .
N10 C71 C72 165(3) . .
N11 C73 C74 166(2) . .
N12 C75 C76 180.00(2) . .
O17 Cl4 O17 102.7(10) . 6_675
O17 Cl4 O16 123.6(7) . 6_675
O17 Cl4 O16 101.8(6) 6_675 6_675
O17 Cl4 O16 101.8(6) . .
O17 Cl4 O16 123.6(7) 6_675 .
O16 Cl4 O16 105.4(9) 6_675 .
O19 Cl5 O18 109.3(13) . .
O19 Cl5 O18 109.3(13) . 2_665
O18 Cl5 O18 109.6(14) . 2_665
O19 Cl5 O18 109.3(14) . 3_565
O18 Cl5 O18 109.6(14) . 3_565
O18 Cl5 O18 109.6(13) 2_665 3_565
O20 Cl6 O21 107.3(13) . 2_665
O20 Cl6 O21 107.3(13) . 3_565
O21 Cl6 O21 111.5(12) 2_665 3_565
O20 Cl6 O21 107.3(13) . .
O21 Cl6 O21 111.5(12) 2_665 .
O21 Cl6 O21 111.5(12) 3_565 .
O22 Cl7 O22 113.2(15) 11_556 .
O22 Cl7 O23 106.5(9) 11_556 11_556
O22 Cl7 O23 110.6(9) . 11_556
O22 Cl7 O23 110.6(9) 11_556 .
O22 Cl7 O23 106.5(9) . .
O23 Cl7 O23 109.5(15) 11_556 .
O2E C4E C3E 124.5(16) . .
C4E O2E C5E 118.9(14) . .
O2E C5E C6E 117.2(15) . .
C77 N13 C77 76(8) 10_456 .
N13 C77 N13 61(10) 10_456 .
N13 C77 C77 60(6) 10_456 10_456
N13 C77 C77 44(6) . 10_456
N13 C77 C78 121(10) 10_456 .
N13 C77 C78 172(7) . .
C77 C77 C78 129(7) 10_456 .

loop_
_geom_bond_atom_site_label_1
_geom_bond_atom_site_label_2
_geom_bond_distance
_geom_bond_site_symmetry_2
Cu1 N1 2.003(9) .
Cu1 N6 2.024(10) .
Cu1 N7 2.039(9) .
Cu1 N8 2.052(9) .
Cu1 O1 2.219(8) .
Cu2 N4 1.986(9) .
Cu2 N5 2.031(8) 2_665
Cu2 N2 2.038(7) 2_665
Cu2 N3 2.047(9) .
Cu2 O5 2.192(7) .
Cl1 O9 1.428(8) .
Cl1 O11 1.451(6) 3_565
Cl1 O11 1.451(6) 2_665
Cl1 O11 1.451(6) .
Cl2 O12 1.389(7) .
Cl2 O10 1.406(9) .
Cl2 O10 1.406(9) 2_665
Cl2 O10 1.406(9) 3_565
Cl3 Cl3A 0.422(15) 17_656
Cl3 O15A 1.34(2) .
Cl3 O14A 1.383(12) .
Cl3 O14A 1.383(12) 17_656
Cl3 O14B 1.432(6) 17_656
Cl3 O14B 1.432(6) .
Cl3 O15B 1.440(6) .
Cl3 O15B 1.440(6) 17_656
Cl3 O16A 1.869(14) .
Cl3 O16A 1.869(14) 17_656
S1 O1 1.378(9) .
S1 O3 1.387(12) .
S1 O2 1.489(12) .
O3A S1A 1.93(5) .
S1A O2 1.247(15) .
S1A O1 1.544(16) .
S1A C49A 1.655(19) .
C49A C50 1.51(2) .
S2 O7 1.435(8) .
S2 O6 1.453(9) .
S2 O5 1.465(8) .
S2 C59 1.854(15) .
O4 C55 1.20(2) .
Cl3A Cl3A 0.84(3) 17_656
Cl3A O14A 1.427(10) 17_656
Cl3A O15A 1.431(9) .
Cl3A O14A 1.437(10) .
Cl3A O16A 1.449(10) .
O14A Cl3A 1.427(10) 17_656
O15A Cl3A 1.431(9) 17_656
N1 C5 1.341(14) .
N1 C1 1.374(12) .
N2 C6 1.267(13) .
N2 C10 1.337(13) .
N2 Cu2 2.038(7) 3_565
N3 C19 1.306(15) .
N3 C15 1.356(13) .
N4 C20 1.343(12) .
N4 C24 1.351(14) .
N5 C25 1.323(12) .
N5 C29 1.351(12) .
N5 Cu2 2.031(8) 3_565
N6 C34 1.302(14) .
N6 C30 1.418(15) .
N7 C39 1.333(15) .
N7 C43 1.355(13) .
N8 C44 1.357(13) .
N8 C48 1.358(15) .
N9 C69 1.103(15) .
N12 C75 1.103(4) .
C1 C2 1.384(15) .
C2 C3 1.395(13) .
C3 C4 1.399(14) .
C3 C11 1.512(15) .
C4 C5 1.389(17) .
C6 C7 1.380(14) .
C7 C8 1.374(13) .
C8 C9 1.408(14) .
C8 C12 1.516(13) .
C9 C10 1.439(16) .
C11 C12 1.553(16) .
C11 C13 1.601(13) .
C12 C14 1.531(13) .
C13 C15 1.511(13) .
C13 C14 1.627(13) .
C14 C20 1.520(14) .
C15 C16 1.353(14) .
C16 C17 1.413(15) .
C17 C18 1.305(17) .
C18 C19 1.401(17) .
C20 C21 1.394(16) .
C21 C22 1.280(17) .
C22 C23 1.388(18) .
C23 C24 1.366(19) .
C25 C26 1.355(14) .
C26 C27 1.419(13) .
C27 C28 1.378(14) .
C27 C35 1.460(14) .
C28 C29 1.357(15) .
C30 C31 1.346(15) 2_665
C31 C30 1.346(15) 3_565
C31 C32 1.388(15) .
C32 C33 1.408(14) .
C32 C36 1.515(14) .
C33 C34 1.417(15) 3_565
C34 C33 1.417(15) 2_665
C35 C37 1.555(14) .
C35 C36 1.579(15) .
C36 C38 1.574(14) .
C37 C39 1.520(14) .
C37 C38 1.532(15) .
C38 C44 1.465(16) .
C39 C40 1.395(16) .
C40 C41 1.313(17) .
C41 C42 1.374(17) .
C42 C43 1.357(17) .
C44 C45 1.414(17) .
C45 C46 1.474(19) .
C46 C47 1.37(2) .
C47 C48 1.35(2) .
C50 C55 1.469(18) .
C50 C56 1.553(12) .
C50 C51 1.620(15) .
C51 C52 1.543(17) .
C52 C53 1.55(2) .
C53 C56 1.492(15) .
C53 C54 1.65(2) .
C54 C55 1.44(2) .
C56 C57 1.51(2) .
C56 C58 1.592(19) .
O8 C65 1.210(15) .
C59 C60 1.446(17) .
C60 C65 1.467(18) .
C60 C66 1.553(12) .
C60 C61 1.619(15) .
C61 C62 1.545(17) .
C62 C63 1.54(2) .
C63 C66 1.492(15) .
C63 C64 1.65(2) .
C64 C65 1.44(2) .
C66 C67 1.51(2) .
C66 C68 1.591(18) .
C69 C70 1.395(18) .
N10 C71 1.160(18) .
C71 C72 1.416(19) .
N11 C73 1.113(5) .
C73 C74 1.452(2) .
C75 C76 1.446(4) .
Cl4 O17 1.397(8) .
Cl4 O17 1.397(8) 6_675
Cl4 O16 1.430(7) 6_675
Cl4 O16 1.430(7) .
Cl5 O19 1.397(10) .
Cl5 O18 1.57(2) .
Cl5 O18 1.57(2) 2_665
Cl5 O18 1.57(2) 3_565
Cl6 O20 1.385(10) .
Cl6 O21 1.52(2) 2_665
Cl6 O21 1.52(2) 3_565
Cl6 O21 1.52(2) .
Cl7 O22 1.438(8) 11_556
Cl7 O22 1.438(8) .
Cl7 O23 1.459(8) 11_556
Cl7 O23 1.459(8) .
C3E C4E 1.528(10) .
C4E O2E 1.453(10) .
O2E C5E 1.476(10) .
C5E C6E 1.546(10) .
N13 C77 0.88(10) 10_456
N13 C77 1.103(10) .
C77 N13 0.88(11) 10_456
C77 C77 1.23(11) 10_456
C77 C78 1.453(9) .
